data_2232476
loop_
_publ_author_name
'Duan, Hai-Bao'

_publ_section_title
;
 1-Butylpyridinium bis(1,2-dicyanoethene-1,2-dithiolato)nickelate(III)
;
_journal_coeditor_code TK2798
_journal_issue 11
_journal_name_full 'Acta Crystallographica Section E'
_journal_page_first m1567
_journal_paper_doi 10.1107/S1600536811042103
_journal_volume 67
_journal_year 2011
_chemical_formula_iupac '(C9 H14 N) [Ni (C4 N2 S2)2]'
_chemical_formula_moiety 'C9 H14 N +, C8 N4 Ni S4 -'
_chemical_formula_sum 'C17 H14 N5 Ni S4'
_chemical_formula_weight 475.30
_chemical_name_systematic
;
1-Butylpyridinium bis(1,2-dicyanoethene-1,2-dithiolato)nicklate(III)
;
_space_group_IT_number 2
_symmetry_cell_setting triclinic
_symmetry_space_group_name_Hall '-P 1'
_symmetry_space_group_name_H-M 'P -1'
_atom_sites_solution_hydrogens geom
_atom_sites_solution_primary direct
_atom_sites_solution_secondary difmap
_audit_creation_method SHELXL-97
_cell_angle_alpha 81.695(9)
_cell_angle_beta 75.882(10)
_cell_angle_gamma 64.480(11)
_cell_formula_units_Z 2
_cell_length_a 9.2764(11)
_cell_length_b 9.9863(11)
_cell_length_c 12.7115(15)
_cell_measurement_temperature 293(2)
_cell_volume 1029.5(2)
_computing_cell_refinement 'SAINT (Bruker, 2000)'
_computing_data_collection 'SMART (Bruker, 2000)'
_computing_data_reduction 'SAINT (Bruker, 2000)'
_computing_molecular_graphics 'SHELXTL (Sheldrick, 2008)'
_computing_publication_material 'SHELXTL (Sheldrick, 2008)'
_computing_structure_refinement 'SHELXTL (Sheldrick, 2008)'
_computing_structure_solution 'SHELXTL (Sheldrick, 2008)'
_diffrn_ambient_temperature 293(2)
_diffrn_measured_fraction_theta_full 0.970
_diffrn_measured_fraction_theta_max 0.970
_diffrn_measurement_device_type 'Bruker SMART CCD area-detector'
_diffrn_measurement_method '\f and \w scans'
_diffrn_radiation_monochromator graphite
_diffrn_radiation_source 'fine-focus sealed tube'
_diffrn_radiation_type CuK\a
_diffrn_radiation_wavelength 1.54178
_diffrn_reflns_av_R_equivalents 0.0179
_diffrn_reflns_av_sigmaI/netI 0.0195
_diffrn_reflns_limit_h_max 9
_diffrn_reflns_limit_h_min -10
_diffrn_reflns_limit_k_max 11
_diffrn_reflns_limit_k_min -11
_diffrn_reflns_limit_l_max 12
_diffrn_reflns_limit_l_min -14
_diffrn_reflns_number 7461
_diffrn_reflns_theta_full 62.62
_diffrn_reflns_theta_max 62.62
_diffrn_reflns_theta_min 3.59
_exptl_absorpt_coefficient_mu 5.254
_exptl_absorpt_correction_T_max 0.591
_exptl_absorpt_correction_T_min 0.559
_exptl_absorpt_correction_type multi-scan
_exptl_absorpt_process_details '(SADABS; Sheldrick, 2002)'
_exptl_crystal_colour black
_exptl_crystal_density_diffrn 1.533
_exptl_crystal_density_method 'not measured'
_exptl_crystal_description block
_exptl_crystal_F_000 486
_exptl_crystal_size_max 0.3
_exptl_crystal_size_mid 0.1
_exptl_crystal_size_min 0.1
_refine_diff_density_max 0.364
_refine_diff_density_min -0.328
_refine_ls_extinction_method none
_refine_ls_goodness_of_fit_ref 1.037
_refine_ls_hydrogen_treatment constr
_refine_ls_matrix_type full
_refine_ls_number_parameters 245
_refine_ls_number_reflns 3196
_refine_ls_number_restraints 1
_refine_ls_restrained_S_all 1.037
_refine_ls_R_factor_all 0.0465
_refine_ls_R_factor_gt 0.0360
_refine_ls_shift/su_max 0.000
_refine_ls_shift/su_mean 0.000
_refine_ls_structure_factor_coef Fsqd
_refine_ls_weighting_details 'calc w=1/[\s^2^(Fo^2^)+(0.0752P)^2^+0.0000P] where P=(Fo^2^+2Fc^2^)/3'
_refine_ls_weighting_scheme calc
_refine_ls_wR_factor_gt 0.1041
_refine_ls_wR_factor_ref 0.1092
_reflns_number_gt 2499
_reflns_number_total 3196
_reflns_threshold_expression I>2\s(I)
_cod_data_source_file tk2798.cif
_cod_data_source_block I
_cod_database_code 2232476
_cod_database_fobs_code 2232476

loop_
_symmetry_equiv_pos_as_xyz
'x, y, z'
'-x, -y, -z'

loop_
_atom_site_type_symbol
_atom_site_label
_atom_site_fract_x
_atom_site_fract_y
_atom_site_fract_z
_atom_site_U_iso_or_equiv
_atom_site_adp_type
_atom_site_calc_flag
_atom_site_refinement_flags
_atom_site_occupancy
_atom_site_symmetry_multiplicity
Ni Ni1 0.17351(5) 0.21297(4) 0.32522(3) 0.05459(18) Uani d . 1 1
S S1 -0.01043(8) 0.19088(7) 0.45807(6) 0.0601(2) Uani d . 1 1
S S2 0.04693(8) 0.45024(7) 0.31675(6) 0.0634(2) Uani d . 1 1
S S3 0.34944(8) 0.23715(8) 0.18766(6) 0.0646(2) Uani d . 1 1
S S4 0.30030(9) -0.02462(7) 0.33157(6) 0.0681(2) Uani d . 1 1
N N1 -0.3268(3) 0.7577(3) 0.4479(2) 0.0791(7) Uani d . 1 1
N N2 -0.4145(3) 0.4193(3) 0.6218(2) 0.0862(8) Uani d . 1 1
N N3 0.6747(3) -0.3235(3) 0.1797(2) 0.0886(8) Uani d . 1 1
N N4 0.7294(3) 0.0134(3) 0.0023(2) 0.0882(8) Uani d . 1 1
N N5 0.1415(3) 0.7746(2) 0.81191(17) 0.0575(5) Uani d . 1 1
C C1 -0.2966(3) 0.3967(3) 0.5591(2) 0.0611(7) Uani d . 1 1
C C2 -0.1507(3) 0.3709(3) 0.4772(2) 0.0531(6) Uani d . 1 1
C C3 -0.2387(3) 0.6364(3) 0.4331(2) 0.0599(7) Uani d . 1 1
C C4 -0.1257(3) 0.4844(3) 0.4169(2) 0.0550(6) Uani d . 1 1
C C5 0.6208(3) 0.0325(3) 0.0733(2) 0.0652(7) Uani d . 1 1
C C6 0.4856(3) 0.0568(3) 0.1630(2) 0.0565(6) Uani d . 1 1
C C7 0.4645(3) -0.0567(3) 0.2251(2) 0.0569(6) Uani d . 1 1
C C8 0.5794(3) -0.2072(3) 0.2023(2) 0.0659(7) Uani d . 1 1
C C9 0.2814(3) 0.6993(3) 0.7434(2) 0.0650(7) Uani d . 1 1
H H9 0.3298 0.5961 0.7497 0.078 Uiso calc R 1 1
C C10 0.3530(4) 0.7722(3) 0.6651(2) 0.0731(8) Uani d . 1 1
H H10 0.4497 0.7186 0.6182 0.088 Uiso calc R 1 1
C C11 0.2837(4) 0.9231(4) 0.6549(2) 0.0777(9) Uani d . 1 1
H H11 0.3331 0.9734 0.6020 0.093 Uiso calc R 1 1
C C12 0.1386(4) 1.0006(3) 0.7248(3) 0.0782(9) Uani d . 1 1
H H12 0.0884 1.1037 0.7190 0.094 Uiso calc R 1 1
C C13 0.0705(4) 0.9233(3) 0.8022(2) 0.0686(8) Uani d . 1 1
H H13 -0.0272 0.9748 0.8491 0.082 Uiso calc R 1 1
C C14 0.0666(4) 0.6954(3) 0.8999(2) 0.0675(7) Uani d U 1 1
H H14A 0.1108 0.5915 0.8837 0.081 Uiso calc R 1 1
H H14B -0.0502 0.7374 0.9038 0.081 Uiso calc R 1 1
C C15 0.0995(4) 0.7078(4) 1.0100(2) 0.0785(9) Uani d U 1 1
H H15A 0.0642 0.8119 1.0222 0.094 Uiso calc R 1 1
H H15B 0.0340 0.6697 1.0668 0.094 Uiso calc R 1 1
C C16 0.2730(4) 0.6270(4) 1.0199(3) 0.0827(9) Uani d . 1 1
H H16A 0.3399 0.6628 0.9625 0.099 Uiso calc R 1 1
H H16B 0.3082 0.5220 1.0108 0.099 Uiso calc R 1 1
C C17 0.2978(4) 0.6479(4) 1.1299(3) 0.0867(10) Uani d . 1 1
H H17A 0.2674 0.7513 1.1377 0.130 Uiso calc R 1 1
H H17B 0.4104 0.5924 1.1341 0.130 Uiso calc R 1 1
H H17C 0.2311 0.6131 1.1868 0.130 Uiso calc R 1 1

loop_
_atom_site_aniso_label
_atom_site_aniso_U_11
_atom_site_aniso_U_22
_atom_site_aniso_U_33
_atom_site_aniso_U_12
_atom_site_aniso_U_13
_atom_site_aniso_U_23
Ni1 0.0448(3) 0.0471(3) 0.0603(3) -0.0124(2) -0.0012(2) -0.0050(2)
S1 0.0525(4) 0.0452(4) 0.0670(4) -0.0135(3) 0.0015(3) -0.0008(3)
S2 0.0567(4) 0.0489(4) 0.0689(4) -0.0174(3) 0.0060(3) -0.0021(3)
S3 0.0525(4) 0.0501(4) 0.0736(4) -0.0146(3) 0.0055(3) -0.0022(3)
S4 0.0579(4) 0.0488(4) 0.0742(5) -0.0127(3) 0.0096(4) -0.0021(3)
N1 0.0769(17) 0.0505(15) 0.0934(19) -0.0155(13) -0.0048(14) -0.0097(13)
N2 0.0728(18) 0.0701(17) 0.0859(18) -0.0194(14) 0.0192(15) -0.0071(14)
N3 0.0788(18) 0.0535(16) 0.103(2) -0.0110(14) 0.0082(15) -0.0122(14)
N4 0.0702(18) 0.0761(18) 0.0905(19) -0.0213(14) 0.0174(16) -0.0071(15)
N5 0.0505(12) 0.0568(13) 0.0561(12) -0.0137(10) -0.0055(10) -0.0116(10)
C1 0.0588(17) 0.0468(14) 0.0640(16) -0.0144(12) -0.0012(14) -0.0049(12)
C2 0.0487(14) 0.0487(14) 0.0529(13) -0.0139(11) -0.0031(12) -0.0079(11)
C3 0.0610(17) 0.0499(17) 0.0608(15) -0.0200(13) -0.0031(13) -0.0034(12)
C4 0.0512(15) 0.0477(14) 0.0581(14) -0.0143(11) -0.0040(12) -0.0104(12)
C5 0.0555(17) 0.0548(16) 0.0709(18) -0.0164(13) 0.0016(15) -0.0049(13)
C6 0.0425(14) 0.0557(15) 0.0617(15) -0.0135(11) -0.0023(12) -0.0097(12)
C7 0.0469(14) 0.0512(15) 0.0615(15) -0.0125(12) -0.0024(12) -0.0091(12)
C8 0.0583(17) 0.0542(17) 0.0709(17) -0.0181(14) 0.0033(14) -0.0048(14)
C9 0.0559(17) 0.0590(16) 0.0660(17) -0.0105(13) -0.0073(14) -0.0122(14)
C10 0.0630(18) 0.075(2) 0.0645(17) -0.0190(16) 0.0043(15) -0.0130(15)
C11 0.086(2) 0.081(2) 0.0653(17) -0.0384(18) -0.0079(17) 0.0008(16)
C12 0.090(2) 0.0564(17) 0.0769(19) -0.0210(16) -0.0151(18) -0.0030(15)
C13 0.0653(18) 0.0539(16) 0.0689(17) -0.0092(14) -0.0057(15) -0.0130(14)
C14 0.0621(18) 0.0705(18) 0.0689(17) -0.0297(15) -0.0060(14) -0.0053(14)
C15 0.072(2) 0.078(2) 0.0735(18) -0.0302(16) 0.0003(16) 0.0052(16)
C16 0.083(2) 0.071(2) 0.082(2) -0.0255(17) -0.0114(18) 0.0043(16)
C17 0.096(2) 0.093(2) 0.079(2) -0.046(2) -0.0262(19) 0.0118(18)

loop_
_atom_type_symbol
_atom_type_description
_atom_type_scat_dispersion_real
_atom_type_scat_dispersion_imag
_atom_type_scat_source
C C 0.0181 0.0091 'International Tables Vol C Tables 4.2.6.8 and 6.1.1.4'
H H 0.0000 0.0000 'International Tables Vol C Tables 4.2.6.8 and 6.1.1.4'
N N 0.0311 0.0180 'International Tables Vol C Tables 4.2.6.8 and 6.1.1.4'
S S 0.3331 0.5567 'International Tables Vol C Tables 4.2.6.8 and 6.1.1.4'
Ni Ni -3.0029 0.5091 'International Tables Vol C Tables 4.2.6.8 and 6.1.1.4'

loop_
_geom_angle_atom_site_label_1
_geom_angle_atom_site_label_2
_geom_angle_atom_site_label_3
_geom_angle
S2 Ni1 S3 86.97(3)
S2 Ni1 S4 179.28(3)
S3 Ni1 S4 92.59(3)
S2 Ni1 S1 92.34(3)
S3 Ni1 S1 177.33(3)
S4 Ni1 S1 88.08(3)
C2 S1 Ni1 103.03(9)
C4 S2 Ni1 103.36(9)
C6 S3 Ni1 102.87(10)
C7 S4 Ni1 102.92(9)
C13 N5 C9 119.7(3)
C13 N5 C14 119.5(2)
C9 N5 C14 120.7(2)
N2 C1 C2 178.1(3)
C4 C2 C1 121.1(2)
C4 C2 S1 121.02(19)
C1 C2 S1 117.88(19)
N1 C3 C4 178.3(3)
C2 C4 C3 122.3(2)
C2 C4 S2 120.21(19)
C3 C4 S2 117.5(2)
N4 C5 C6 179.3(3)
C7 C6 C5 121.6(2)
C7 C6 S3 120.9(2)
C5 C6 S3 117.5(2)
C6 C7 C8 120.0(2)
C6 C7 S4 120.7(2)
C8 C7 S4 119.3(2)
N3 C8 C7 176.4(3)
N5 C9 C10 120.7(3)
N5 C9 H9 119.6
C10 C9 H9 119.6
C9 C10 C11 120.3(3)
C9 C10 H10 119.8
C11 C10 H10 119.8
C10 C11 C12 118.9(3)
C10 C11 H11 120.6
C12 C11 H11 120.6
C13 C12 C11 119.0(3)
C13 C12 H12 120.5
C11 C12 H12 120.5
N5 C13 C12 121.3(3)
N5 C13 H13 119.3
C12 C13 H13 119.3
N5 C14 C15 111.1(2)
N5 C14 H14A 109.4
C15 C14 H14A 109.4
N5 C14 H14B 109.4
C15 C14 H14B 109.4
H14A C14 H14B 108.0
C16 C15 C14 114.5(3)
C16 C15 H15A 108.6
C14 C15 H15A 108.6
C16 C15 H15B 108.6
C14 C15 H15B 108.6
H15A C15 H15B 107.6
C15 C16 C17 111.7(3)
C15 C16 H16A 109.3
C17 C16 H16A 109.3
C15 C16 H16B 109.3
C17 C16 H16B 109.3
H16A C16 H16B 107.9
C16 C17 H17A 109.5
C16 C17 H17B 109.5
H17A C17 H17B 109.5
C16 C17 H17C 109.5
H17A C17 H17C 109.5
H17B C17 H17C 109.5

loop_
_geom_bond_atom_site_label_1
_geom_bond_atom_site_label_2
_geom_bond_distance
_geom_bond_publ_flag
Ni1 S1 2.1501(8) y
Ni1 S2 2.1436(8) y
Ni1 S3 2.1458(8) y
Ni1 S4 2.1461(8) y
S1 C2 1.715(2) ?
S2 C4 1.721(3) ?
S3 C6 1.717(3) ?
S4 C7 1.719(3) ?
N1 C3 1.145(3) ?
N2 C1 1.139(4) ?
N3 C8 1.141(4) ?
N4 C5 1.143(3) ?
N5 C13 1.341(4) ?
N5 C9 1.344(3) ?
N5 C14 1.483(3) ?
C1 C2 1.439(4) ?
C2 C4 1.348(4) ?
C3 C4 1.435(4) ?
C5 C6 1.432(4) ?
C6 C7 1.343(4) ?
C7 C8 1.440(4) ?
C9 C10 1.359(4) ?
C9 H9 0.9300 ?
C10 C11 1.361(4) ?
C10 H10 0.9300 ?
C11 C12 1.384(4) ?
C11 H11 0.9300 ?
C12 C13 1.364(4) ?
C12 H12 0.9300 ?
C13 H13 0.9300 ?
C14 C15 1.536(4) ?
C14 H14A 0.9700 ?
C14 H14B 0.9700 ?
C15 C16 1.485(4) ?
C15 H15A 0.9700 ?
C15 H15B 0.9700 ?
C16 C17 1.527(5) ?
C16 H16A 0.9700 ?
C16 H16B 0.9700 ?
C17 H17A 0.9600 ?
C17 H17B 0.9600 ?
C17 H17C 0.9600 ?
